data_4128747
loop_
_publ_author_name
'Widmer, Remo N.'
'Lampronti, Giulio I.'
'Chibani, Siwar'
'Wilson, Craig W.'
'Anzellini, Simone'
'Farsang, Stefan'
'Kleppe, Annette K.'
'Casati, Nicola P. M.'
'MacLeod, Simon G.'
'Redfern, Simon A. T.'
'Coudert, Fran\,cois-Xavier'
'Bennett, Thomas D.'

_publ_section_title
;
 Rich Polymorphism of a Metal-Organic Framework in Pressure-Temperature
 Space.
;
_journal_issue 23
_journal_name_full 'Journal of the American Chemical Society'
_journal_page_first 9330
_journal_page_last 9337
_journal_paper_doi 10.1021/jacs.9b03234
_journal_volume 141
_journal_year 2019
_chemical_formula_moiety 'Zn N4 C6 H6'
_chemical_formula_structural 'Zn (N2 C3 H3)2'
_chemical_formula_sum 'C6 H6 N4 Zn'
_chemical_formula_weight 199.53
_chemical_name_common ZIF-4-hPT-II
_chemical_name_systematic 'catena-(tetrakis(&#x00CE;&#x00BC;2-Imidazolato-N,N')-di-zinc(ii) clathrate)'
_space_group_IT_number 61
_space_group_name_Hall '-P 2ac 2ab'
_space_group_name_H-M_alt 'P b c a'
_symmetry_cell_setting orthorhombic
_symmetry_space_group_name_H-M 'P b c a'
_cell_angle_alpha 90
_cell_angle_beta 90
_cell_angle_gamma 90
_cell_formula_units_Z 8
_cell_length_a 13.49627
_cell_length_b 9.884103
_cell_length_c 9.164619
_cell_measurement_temperature 563
_cell_volume 1222.547
_computing_cell_refinement 'Topas Academic V6'
_computing_data_reduction Dawn
_computing_structure_refinement 'Topas Academic V6'
_computing_structure_solution 'Topas Academic V6'
_diffrn_ambient_pressure 810000
_diffrn_ambient_temperature 563
_diffrn_measurement_device_type 'Diamond Light Source, Beamline I15'
_diffrn_radiation_type synchrotron
_diffrn_radiation_wavelength 0.4246
_exptl_absorpt_coefficient_mu 0.7153
_exptl_absorpt_correction_type none
_exptl_crystal_density_diffrn 2.168
_pd_block_id ZIF-4-hPT-II
_pd_char_colour white
_pd_meas_2theta_range_inc 0.01
_pd_meas_2theta_range_max 7.5
_pd_meas_2theta_range_min 3.5
_pd_proc_ls_background_function Chebyshev
_pd_proc_ls_pref_orient_corr 'Spherical harmonics'
_pd_proc_ls_profile_function 'TCHZ  '
_pd_proc_ls_prof_wR_factor 0.518
_refine_ls_goodness_of_fit_all 0.0832
_refine_ls_number_parameters 36
_refine_ls_R_factor_all 0.046
_cod_data_source_file ja9b03234_si_009.cif
_cod_data_source_block ZIF-4-hPT-II
_cod_original_sg_symbol_H-M Pbca
_cod_original_formula_sum 'Zn N4 C6 H6'
_cod_database_code 4128747

loop_
_symmetry_equiv_pos_as_xyz
'x, y, z '
'-x, y+1/2, -z+1/2 '
'-x+1/2, -y, z+1/2 '
'-x+1/2, y+1/2, z '
'x, -y+1/2, z+1/2 '
'-x, -y, -z '
'x+1/2, -y+1/2, -z '
'x+1/2, y, -z+1/2 '

loop_
_atom_site_label
_atom_site_type_symbol
_atom_site_symmetry_multiplicity
_atom_site_fract_x
_atom_site_fract_y
_atom_site_fract_z
_atom_site_occupancy
_atom_site_B_iso_or_equiv
_atom_site_adp_type
Zn1 Zn 8 0.11837 0.02439 0.78276 1 3 Uiso
N2 N 8 0.0659 0.2846 0.3006 1 3 Uiso
C3 C 8 -0.0003 0.2259 0.2461 1 3 Uiso
N4 N 8 -0.0162 0.1101 0.2771 1 3 Uiso
C5 C 8 0.0452 0.0945 0.362 1 3 Uiso
C6 C 8 0.0944 0.1956 0.375 1 3 Uiso
N7 N 8 0.2277 0.0481 0.6401 1 3 Uiso
C8 C 8 0.2522 -0.0098 0.5332 1 3 Uiso
N9 N 8 0.3219 0.0337 0.4703 1 3 Uiso
C10 C 8 0.3396 0.1352 0.5438 1 3 Uiso
C11 C 8 0.2835 0.142 0.644 1 3 Uiso
H31 H 8 -0.0362 0.266 0.1808 1 3 Uiso
H51 H 8 0.0559 0.0183 0.4006 1 3 Uiso
H61 H 8 0.1414 0.2068 0.4401 1 3 Uiso
H81 H 8 0.2257 -0.086 0.5106 1 3 Uiso
H101 H 8 0.3864 0.1903 0.5209 1 3 Uiso
H111 H 8 0.279 0.2078 0.7032 1 3 Uiso

loop_
_geom_angle_atom_site_label_1
_geom_angle_atom_site_label_2
_geom_angle_atom_site_label_3
_geom_angle
N7 Zn1 N2 101.73
N7 Zn1 N9 107.62
N7 Zn1 N4 114.32
N2 Zn1 N9 110.02
N2 Zn1 N4 113.74
N9 Zn1 N4 109.07
Zn1 N7 C8 134.16
Zn1 N7 C11 122.69
C8 N7 C11 102.97
N7 C8 N9 116.74
N7 C8 H81 120.52
N9 C8 H81 122.12
C8 N9 C10 100.58
C8 N9 Zn1 129.77
C10 N9 Zn1 129.11
N9 C10 C11 110.12
N9 C10 H101 121.65
C11 C10 H101 128.23
N7 C11 C10 109.46
N7 C11 H111 124.65
C10 C11 H111 125.51
Zn1 N2 C3 133.76
Zn1 N2 C6 129.02
C3 N2 C6 97.21
N2 C3 N4 120.41
N2 C3 H31 119.51
N4 C3 H31 120.04
C3 N4 C5 99.19
C3 N4 Zn1 134.09
C5 N4 Zn1 126.66
N4 C5 C6 110.70
N4 C5 H51 121.84
C6 C5 H51 127.13
N2 C6 C5 112.46
N2 C6 H61 122.37
C5 C6 H61 124.73

loop_
_geom_bond_atom_site_label_1
_geom_bond_atom_site_label_2
_geom_bond_distance
Zn1 N7 1.9853
Zn1 N2 2.0230
Zn1 N9 1.9833
Zn1 N4 1.9923
N7 C8 1.1818
N7 C11 1.1958
C8 N9 1.1841
C8 H81 0.8591
N9 C10 1.2318
N9 Zn1 1.9833
C10 C11 1.1921
C10 H101 0.8600
C11 H111 0.8491
N2 C3 1.1766
N2 C6 1.1776
C3 N4 1.1987
C3 H31 0.8660
N4 C5 1.1471
N4 Zn1 1.9923
C5 C6 1.2057
C5 H51 0.8445
C6 H61 0.8778
